data_4073666
loop_
_publ_author_name
'Cowley, Andrew R.'
'Hector, Andrew L.'
'Hill, Anthony F.'
'White, Andrew J. P.'
'Williams, David J.'
'Wilton-Ely, James D. E. T.'

_publ_section_title
;
 Synthesis and Reactions of Five-Coordinate Mono- and Binuclear
 Thiocarbonyl&#x2212;Alkenyl and Thioacyl Complexes of Ruthenium(II)
;
_journal_issue 25
_journal_name_full Organometallics
_journal_page_first 6114
_journal_paper_doi 10.1021/om700518m
_journal_volume 26
_journal_year 2007
_chemical_formula_moiety 'C118 H90 Fe O4 P4 Ru2 S2, 2(C4 H10 O)'
_chemical_formula_sum 'C126 H110 Fe O6 P4 Ru2 S2'
_chemical_formula_weight 2166.13
_chemical_name_systematic
; 
 ? 
;
_space_group_IT_number 15
_symmetry_cell_setting monoclinic
_symmetry_space_group_name_Hall '-I 2ya'
_symmetry_space_group_name_H-M 'I 1 2/a 1'
_atom_sites_solution_hydrogens geom
_atom_sites_solution_primary direct
_atom_sites_solution_secondary difmap
_audit_creation_method SHELXL-97
_cell_angle_alpha 90.00
_cell_angle_beta 95.559(10)
_cell_angle_gamma 90.00
_cell_formula_units_Z 4
_cell_length_a 24.287(3)
_cell_length_b 13.5739(12)
_cell_length_c 34.451(10)
_cell_measurement_reflns_used 27
_cell_measurement_temperature 293(2)
_cell_measurement_theta_max 24.86
_cell_measurement_theta_min 4.44
_cell_volume 11304(4)
_computing_cell_refinement 'Siemens XSCANS'
_computing_data_collection 'Siemens XSCANS'
_computing_data_reduction 'Siemens SHELXTL'
_computing_molecular_graphics 'Siemens SHELXTL'
_computing_publication_material 'Siemens SHELXTL'
_computing_structure_refinement 'SHELXL-97 (Sheldrick, 1997)'
_computing_structure_solution 'SHELXS-97 (Sheldrick, 1990)'
_diffrn_ambient_temperature 293(2)
_diffrn_measured_fraction_theta_full 0.979
_diffrn_measured_fraction_theta_max 0.979
_diffrn_measurement_device_type 'Siemens P4/RA'
_diffrn_measurement_method '\w scans'
_diffrn_radiation_monochromator graphite
_diffrn_radiation_source 'fine-focus sealed tube'
_diffrn_radiation_type CuK\a
_diffrn_radiation_wavelength 1.54178
_diffrn_reflns_av_R_equivalents 0.0783
_diffrn_reflns_av_sigmaI/netI 0.0886
_diffrn_reflns_limit_h_max 27
_diffrn_reflns_limit_h_min -23
_diffrn_reflns_limit_k_max 13
_diffrn_reflns_limit_k_min -15
_diffrn_reflns_limit_l_max 38
_diffrn_reflns_limit_l_min -36
_diffrn_reflns_number 8345
_diffrn_reflns_theta_full 60.01
_diffrn_reflns_theta_max 60.01
_diffrn_reflns_theta_min 3.50
_diffrn_standards_decay_% 5.91
_diffrn_standards_interval_count 97
_diffrn_standards_number 3
_exptl_absorpt_coefficient_mu 4.447
_exptl_absorpt_correction_T_max 0.9076
_exptl_absorpt_correction_T_min 0.5689
_exptl_absorpt_correction_type Semi-empirical
_exptl_crystal_colour Orange
_exptl_crystal_density_diffrn 1.273
_exptl_crystal_density_method 'not measured'
_exptl_crystal_description blocks
_exptl_crystal_F_000 4480
_exptl_crystal_size_max 0.23
_exptl_crystal_size_mid 0.20
_exptl_crystal_size_min 0.10
_platon_squeeze_details
;
;
_refine_diff_density_max 1.232
_refine_diff_density_min -1.444
_refine_diff_density_rms 0.096
_refine_ls_extinction_method none
_refine_ls_goodness_of_fit_ref 0.956
_refine_ls_hydrogen_treatment constr
_refine_ls_matrix_type full
_refine_ls_number_parameters 547
_refine_ls_number_reflns 8214
_refine_ls_number_restraints 189
_refine_ls_restrained_S_all 0.963
_refine_ls_R_factor_all 0.1172
_refine_ls_R_factor_gt 0.0746
_refine_ls_shift/su_max 0.001
_refine_ls_shift/su_mean 0.000
_refine_ls_structure_factor_coef Fsqd
_refine_ls_weighting_details 'calc w=1/[\s^2^(Fo^2^)+(0.1322P)^2^+0.0000P] where P=(Fo^2^+2Fc^2^)/3'
_refine_ls_weighting_scheme calc
_refine_ls_wR_factor_gt 0.1862
_refine_ls_wR_factor_ref 0.2096
_reflns_number_gt 5098
_reflns_number_total 8214
_reflns_threshold_expression >2sigma(I)
_cod_data_source_file om700518m-file002.cif
_cod_data_source_block Compound_16
_cod_depositor_comments
;
The following automatic conversions were performed:

'_symmetry_cell_setting' value 'Monoclinic' changed to 'monoclinic'
according to /home/saulius/struct/CIF-dictionaries/cif_core.dic
dictionary named 'cif_core.dic' version 2.4.1 from 2010-06-29.

Automatic conversion script
Id: cif_fix_values 1715 2011-07-08 13:25:40Z adriana 
;
_cod_original_sg_symbol_H-M I2/a
_cod_database_code 4073666

loop_
_symmetry_equiv_pos_as_xyz
'x, y, z'
'-x+1/2, y, -z'
'x+1/2, y+1/2, z+1/2'
'-x+1, y+1/2, -z+1/2'
'-x, -y, -z'
'x-1/2, -y, z'
'-x+1/2, -y+1/2, -z+1/2'
'x, -y+1/2, z+1/2'

loop_
_atom_site_label
_atom_site_type_symbol
_atom_site_fract_x
_atom_site_fract_y
_atom_site_fract_z
_atom_site_U_iso_or_equiv
_atom_site_adp_type
_atom_site_occupancy
_atom_site_symmetry_multiplicity
_atom_site_calc_flag
_atom_site_refinement_flags
_atom_site_disorder_assembly
_atom_site_disorder_group
Ru Ru 0.60977(2) 0.65167(4) 0.370321(15) 0.0483(2) Uani 1 1 d . C .
Fe Fe 0.7500 0.78382(14) 0.5000 0.0601(5) Uani 1 2 d S . .
C C 0.5896(3) 0.5388(6) 0.34661(18) 0.0516(18) Uani 1 1 d . . .
S S 0.57545(12) 0.43593(18) 0.32803(7) 0.0834(7) Uani 1 1 d . . .
P1 P 0.55730(8) 0.60440(14) 0.42226(5) 0.0489(5) Uani 1 1 d . . .
P2 P 0.66633(9) 0.68621(17) 0.31875(6) 0.0595(6) Uani 1 1 d D . .
C1 C 0.5435(4) 0.7234(6) 0.3414(2) 0.063(2) Uani 1 1 d D . .
C2 C 0.5022(4) 0.6881(7) 0.3158(2) 0.071(2) Uani 1 1 d D A .
H2A H 0.5058 0.6216 0.3099 0.085 Uiso 0.76(4) 1 calc PR A 1
H2B H 0.5040 0.6196 0.3151 0.085 Uiso 0.24(4) 1 d PR A 2
C3 C 0.5464(4) 0.8240(7) 0.3507(3) 0.071(2) Uani 1 1 d D B .
C4 C 0.5572(4) 0.9063(8) 0.3624(3) 0.081(3) Uani 1 1 d D . .
C5 C 0.5694(7) 1.0032(6) 0.3786(5) 0.092(6) Uani 0.535(17) 1 d PGDU B 1
C6 C 0.6155(7) 1.0176(9) 0.4052(5) 0.100(7) Uani 0.535(17) 1 d PGDU B 1
H6A H 0.6373 0.9642 0.4139 0.120 Uiso 0.535(17) 1 calc PR B 1
C7 C 0.6291(7) 1.1119(11) 0.4186(6) 0.137(8) Uani 0.535(17) 1 d PGU B 1
H7A H 0.6600 1.1215 0.4364 0.164 Uiso 0.535(17) 1 calc PR B 1
C8 C 0.5966(9) 1.1917(8) 0.4055(6) 0.131(8) Uani 0.535(17) 1 d PGU B 1
H8A H 0.6057 1.2548 0.4145 0.157 Uiso 0.535(17) 1 calc PR B 1
C9 C 0.5505(9) 1.1773(7) 0.3790(7) 0.128(8) Uani 0.535(17) 1 d PGU B 1
H9A H 0.5288 1.2307 0.3702 0.154 Uiso 0.535(17) 1 calc PR B 1
C10 C 0.5369(8) 1.0830(9) 0.3655(6) 0.142(9) Uani 0.535(17) 1 d PGDU B 1
H10B H 0.5060 1.0734 0.3477 0.170 Uiso 0.535(17) 1 calc PR B 1
C5' C 0.5760(8) 1.0048(8) 0.3722(4) 0.088(7) Uiso 0.465(17) 1 d PGDU B 2
C6' C 0.6007(10) 1.0269(12) 0.4093(5) 0.097(7) Uiso 0.465(17) 1 d PGDU B 2
H6'A H 0.6073 0.9772 0.4277 0.116 Uiso 0.465(17) 1 calc PR B 2
C7' C 0.6157(10) 1.1234(13) 0.4188(6) 0.132(8) Uiso 0.465(17) 1 d PGU B 2
H7'A H 0.6323 1.1382 0.4436 0.158 Uiso 0.465(17) 1 calc PR B 2
C8' C 0.6059(9) 1.1978(9) 0.3912(7) 0.133(9) Uiso 0.465(17) 1 d PGU B 2
H8'A H 0.6160 1.2623 0.3976 0.159 Uiso 0.465(17) 1 calc PR B 2
C9' C 0.5812(9) 1.1757(9) 0.3542(7) 0.127(9) Uiso 0.465(17) 1 d PGU B 2
H9'A H 0.5746 1.2254 0.3358 0.153 Uiso 0.465(17) 1 calc PR B 2
C10' C 0.5662(8) 1.0792(10) 0.3447(5) 0.104(7) Uiso 0.465(17) 1 d PGDU B 2
H10A H 0.5496 1.0644 0.3199 0.125 Uiso 0.465(17) 1 calc PR B 2
C11 C 0.4528(4) 0.7348(8) 0.2955(4) 0.069(4) Uani 0.76(4) 1 d PGDU A 1
C12 C 0.4352(5) 0.8288(7) 0.3044(6) 0.106(6) Uani 0.76(4) 1 d PGDU A 1
H12B H 0.4537 0.8637 0.3249 0.127 Uiso 0.76(4) 1 calc PR A 1
C13 C 0.3900(5) 0.8707(10) 0.2827(7) 0.124(7) Uani 0.76(4) 1 d PGU A 1
H13B H 0.3782 0.9336 0.2887 0.148 Uiso 0.76(4) 1 calc PR A 1
C14 C 0.3623(4) 0.8185(16) 0.2520(6) 0.111(6) Uani 0.76(4) 1 d PGU A 1
H14B H 0.3321 0.8465 0.2374 0.133 Uiso 0.76(4) 1 calc PR A 1
C15 C 0.3800(5) 0.7245(16) 0.2430(4) 0.111(6) Uani 0.76(4) 1 d PGU A 1
H15B H 0.3615 0.6896 0.2225 0.133 Uiso 0.76(4) 1 calc PR A 1
C16 C 0.4252(5) 0.6826(12) 0.2648(3) 0.090(4) Uani 0.76(4) 1 d PGDU A 1
H16B H 0.4370 0.6197 0.2588 0.108 Uiso 0.76(4) 1 calc PR A 1
C11' C 0.4605(15) 0.7217(18) 0.2859(11) 0.073(9) Uiso 0.24(4) 1 d PGDU A 2
C12' C 0.4381(14) 0.8154(19) 0.2887(14) 0.103(10) Uiso 0.24(4) 1 d PGDU A 2
H12A H 0.4551 0.8607 0.3063 0.124 Uiso 0.24(4) 1 calc PR A 2
C13' C 0.3904(14) 0.841(3) 0.2654(15) 0.114(11) Uiso 0.24(4) 1 d PGU A 2
H13A H 0.3755 0.9040 0.2673 0.136 Uiso 0.24(4) 1 calc PR A 2
C14' C 0.3651(13) 0.774(4) 0.2392(13) 0.102(11) Uiso 0.24(4) 1 d PGU A 2
H14A H 0.3332 0.7909 0.2236 0.123 Uiso 0.24(4) 1 calc PR A 2
C15' C 0.3875(16) 0.680(4) 0.2363(11) 0.112(11) Uiso 0.24(4) 1 d PGU A 2
H15A H 0.3705 0.6345 0.2188 0.135 Uiso 0.24(4) 1 calc PR A 2
C16' C 0.4352(18) 0.654(3) 0.2597(11) 0.108(10) Uiso 0.24(4) 1 d PGDU A 2
H16A H 0.4502 0.5913 0.2577 0.129 Uiso 0.24(4) 1 calc PR A 2
C17 C 0.6906(3) 0.7166(6) 0.41824(19) 0.0529(19) Uani 1 1 d . . .
O18 O 0.6518(2) 0.7743(4) 0.40589(13) 0.0524(12) Uani 1 1 d . C .
O19 O 0.6896(2) 0.6260(4) 0.40779(15) 0.0602(14) Uani 1 1 d . C .
C20 C 0.7417(3) 0.7536(6) 0.4416(2) 0.059(2) Uani 1 1 d . C .
C21 C 0.7840(4) 0.6961(8) 0.4606(3) 0.075(3) Uani 1 1 d . . .
H21A H 0.7850 0.6276 0.4609 0.090 Uiso 1 1 calc R C .
C22 C 0.8235(4) 0.7565(9) 0.4785(3) 0.081(3) Uani 1 1 d . C .
H22A H 0.8555 0.7360 0.4934 0.097 Uiso 1 1 calc R . .
C23 C 0.8080(4) 0.8538(9) 0.4710(3) 0.089(3) Uani 1 1 d . . .
H23A H 0.8283 0.9091 0.4794 0.107 Uiso 1 1 calc R C .
C24 C 0.7558(4) 0.8546(7) 0.4484(2) 0.072(2) Uani 1 1 d . C .
H24A H 0.7351 0.9095 0.4398 0.087 Uiso 1 1 calc R . .
C30 C 0.5281(2) 0.6991(3) 0.45244(14) 0.058(2) Uani 1 1 d G . .
C31 C 0.5515(2) 0.7925(4) 0.45540(16) 0.066(2) Uani 1 1 d G . .
H31A H 0.5807 0.8084 0.4410 0.079 Uiso 1 1 calc R . .
C32 C 0.5313(3) 0.8623(3) 0.47993(19) 0.089(3) Uani 1 1 d G . .
C32A H 0.5470 0.9248 0.4819 0.106 Uiso 1 1 calc R . .
C33 C 0.4877(3) 0.8386(4) 0.50151(18) 0.095(3) Uani 1 1 d G . .
H33A H 0.4742 0.8853 0.5179 0.114 Uiso 1 1 calc R . .
C34 C 0.4642(2) 0.7452(5) 0.49855(17) 0.088(3) Uani 1 1 d G . .
H34A H 0.4350 0.7293 0.5130 0.105 Uiso 1 1 calc R . .
C35 C 0.4845(2) 0.6754(3) 0.47402(17) 0.070(2) Uani 1 1 d G . .
H35A H 0.4688 0.6129 0.4720 0.084 Uiso 1 1 calc R . .
C36 C 0.4969(2) 0.5267(4) 0.40826(16) 0.0526(18) Uani 1 1 d G . .
C37 C 0.4523(3) 0.5684(4) 0.38566(16) 0.080(3) Uani 1 1 d G . .
H37A H 0.4533 0.6345 0.3787 0.095 Uiso 1 1 calc R . .
C38 C 0.4064(2) 0.5113(7) 0.37350(17) 0.106(4) Uani 1 1 d G . .
H38A H 0.3766 0.5392 0.3584 0.128 Uiso 1 1 calc R . .
C39 C 0.4049(3) 0.4125(6) 0.3839(2) 0.113(5) Uani 1 1 d G . .
H39A H 0.3742 0.3743 0.3758 0.135 Uiso 1 1 calc R . .
C40 C 0.4494(4) 0.3707(4) 0.4065(2) 0.113(4) Uani 1 1 d G . .
H40A H 0.4485 0.3046 0.4135 0.136 Uiso 1 1 calc R . .
C41 C 0.4954(3) 0.4278(4) 0.41869(18) 0.087(3) Uani 1 1 d G . .
H41A H 0.5252 0.3999 0.4338 0.104 Uiso 1 1 calc R . .
C42 C 0.6006(2) 0.5277(4) 0.45715(13) 0.0547(19) Uani 1 1 d G . .
C43 C 0.6000(2) 0.5367(4) 0.49729(14) 0.065(2) Uani 1 1 d G . .
H43A H 0.5767 0.5821 0.5075 0.078 Uiso 1 1 calc R . .
C44 C 0.6343(3) 0.4777(5) 0.52219(11) 0.080(3) Uani 1 1 d G . .
H44A H 0.6339 0.4837 0.5491 0.096 Uiso 1 1 calc R . .
C45 C 0.6693(2) 0.4098(5) 0.50694(18) 0.094(3) Uani 1 1 d G . .
H45A H 0.6922 0.3703 0.5236 0.112 Uiso 1 1 calc R . .
C46 C 0.6699(2) 0.4008(4) 0.46679(19) 0.087(3) Uani 1 1 d G . .
H46A H 0.6932 0.3553 0.4566 0.104 Uiso 1 1 calc R . .
C47 C 0.6355(2) 0.4597(4) 0.44190(12) 0.066(2) Uani 1 1 d G . .
H47A H 0.6360 0.4537 0.4150 0.079 Uiso 1 1 calc R . .
C48 C 0.7137(4) 0.7881(7) 0.3283(5) 0.073(5) Uani 0.60(4) 1 d PGDU C 1
C49 C 0.6921(7) 0.8785(7) 0.3382(5) 0.080(5) Uani 0.60(4) 1 d PGDU C 1
H49B H 0.6542 0.8857 0.3392 0.096 Uiso 0.60(4) 1 calc PR C 1
C50 C 0.7272(9) 0.9582(9) 0.3466(6) 0.085(5) Uani 0.60(4) 1 d PGU C 1
H50B H 0.7127 1.0187 0.3532 0.102 Uiso 0.60(4) 1 calc PR C 1
C51 C 0.7839(9) 0.9475(13) 0.3451(5) 0.088(6) Uani 0.60(4) 1 d PGU C 1
H51B H 0.8073 1.0009 0.3508 0.105 Uiso 0.60(4) 1 calc PR C 1
C52 C 0.8055(6) 0.8571(15) 0.3353(5) 0.091(5) Uani 0.60(4) 1 d PGU C 1
H52B H 0.8434 0.8499 0.3343 0.110 Uiso 0.60(4) 1 calc PR C 1
C53 C 0.7704(4) 0.7774(11) 0.3269(5) 0.078(5) Uani 0.60(4) 1 d PGDU C 1
H53B H 0.7849 0.7169 0.3203 0.093 Uiso 0.60(4) 1 calc PR C 1
C48' C 0.7202(5) 0.7785(10) 0.3314(7) 0.062(6) Uiso 0.40(4) 1 d PGDU C 2
C49' C 0.7061(8) 0.8724(10) 0.3432(8) 0.070(6) Uiso 0.40(4) 1 d PGDU C 2
H49A H 0.6692 0.8888 0.3446 0.084 Uiso 0.40(4) 1 calc PR C 2
C50' C 0.7473(12) 0.9418(12) 0.3529(9) 0.079(8) Uiso 0.40(4) 1 d PGU C 2
H50A H 0.7379 1.0046 0.3607 0.095 Uiso 0.40(4) 1 calc PR C 2
C51' C 0.8025(10) 0.9173(19) 0.3508(8) 0.088(8) Uiso 0.40(4) 1 d PGU C 2
H51A H 0.8300 0.9637 0.3573 0.106 Uiso 0.40(4) 1 calc PR C 2
C52' C 0.8166(6) 0.823(2) 0.3391(9) 0.091(8) Uiso 0.40(4) 1 d PGU C 2
H52A H 0.8535 0.8069 0.3377 0.110 Uiso 0.40(4) 1 calc PR C 2
C53' C 0.7754(5) 0.7540(15) 0.3294(9) 0.089(7) Uiso 0.40(4) 1 d PGDU C 2
H53A H 0.7848 0.6911 0.3215 0.107 Uiso 0.40(4) 1 calc PR C 2
C54 C 0.7085(2) 0.5801(4) 0.30657(17) 0.066(2) Uani 1 1 d GD C .
C55 C 0.7257(3) 0.5696(5) 0.26948(15) 0.096(3) Uani 1 1 d G . .
H55A H 0.7144 0.6148 0.2500 0.115 Uiso 1 1 calc R C .
C56 C 0.7598(3) 0.4914(6) 0.26145(18) 0.114(4) Uani 1 1 d G C .
H56A H 0.7714 0.4844 0.2366 0.137 Uiso 1 1 calc R . .
C57 C 0.7767(3) 0.4239(5) 0.2905(3) 0.113(4) Uani 1 1 d G . .
H57A H 0.7996 0.3716 0.2851 0.136 Uiso 1 1 calc R C .
C58 C 0.7595(3) 0.4345(5) 0.3276(2) 0.107(4) Uani 1 1 d G C .
H58A H 0.7708 0.3893 0.3471 0.129 Uiso 1 1 calc R . .
C59 C 0.7254(3) 0.5126(5) 0.33563(14) 0.084(3) Uani 1 1 d G . .
H59A H 0.7138 0.5196 0.3604 0.101 Uiso 1 1 calc R C .
C60 C 0.6273(4) 0.7139(8) 0.2721(2) 0.067(4) Uani 0.67(3) 1 d PGDU C 1
C61 C 0.5970(6) 0.6382(11) 0.2532(3) 0.081(4) Uani 0.67(3) 1 d PGDU C 1
H61B H 0.5987 0.5749 0.2635 0.097 Uiso 0.67(3) 1 calc PR C 1
C62 C 0.5642(5) 0.6571(16) 0.2186(3) 0.092(6) Uani 0.67(3) 1 d PGU C 1
H62B H 0.5439 0.6064 0.2059 0.111 Uiso 0.67(3) 1 calc PR C 1
C63 C 0.5616(5) 0.7517(17) 0.2031(3) 0.112(6) Uani 0.67(3) 1 d PGU C 1
H63B H 0.5396 0.7643 0.1800 0.134 Uiso 0.67(3) 1 calc PR C 1
C64 C 0.5919(8) 0.8274(12) 0.2221(3) 0.121(6) Uani 0.67(3) 1 d PGU C 1
H64B H 0.5902 0.8907 0.2117 0.146 Uiso 0.67(3) 1 calc PR C 1
C65 C 0.6248(7) 0.8085(8) 0.2566(3) 0.088(5) Uani 0.67(3) 1 d PGDU C 1
H65B H 0.6450 0.8592 0.2693 0.106 Uiso 0.67(3) 1 calc PR C 1
C60' C 0.6320(8) 0.7281(11) 0.2723(5) 0.068(7) Uiso 0.33(3) 1 d PGDU C 2
C61' C 0.5880(9) 0.6733(17) 0.2548(6) 0.082(8) Uiso 0.33(3) 1 d PGDU C 2
H61A H 0.5805 0.6111 0.2643 0.098 Uiso 0.33(3) 1 calc PR C 2
C62' C 0.5551(9) 0.711(3) 0.2230(6) 0.086(8) Uiso 0.33(3) 1 d PGU C 2
H62A H 0.5257 0.6748 0.2113 0.103 Uiso 0.33(3) 1 calc PR C 2
C63' C 0.5662(10) 0.804(3) 0.2088(6) 0.090(9) Uiso 0.33(3) 1 d PGU C 2
H63A H 0.5443 0.8300 0.1875 0.108 Uiso 0.33(3) 1 calc PR C 2
C64' C 0.6102(13) 0.8592(18) 0.2263(7) 0.117(10) Uiso 0.33(3) 1 d PGU C 2
H64A H 0.6177 0.9214 0.2167 0.140 Uiso 0.33(3) 1 calc PR C 2
C65' C 0.6431(11) 0.8210(13) 0.2580(6) 0.086(8) Uiso 0.33(3) 1 d PGDU C 2
H65A H 0.6725 0.8577 0.2697 0.103 Uiso 0.33(3) 1 calc PR C 2

loop_
_atom_site_aniso_label
_atom_site_aniso_U_11
_atom_site_aniso_U_22
_atom_site_aniso_U_33
_atom_site_aniso_U_23
_atom_site_aniso_U_13
_atom_site_aniso_U_12
Ru 0.0589(4) 0.0438(3) 0.0421(3) 0.0028(3) 0.0052(2) -0.0028(3)
Fe 0.0660(11) 0.0564(11) 0.0557(10) 0.000 -0.0056(9) 0.000
C 0.065(5) 0.061(5) 0.030(3) 0.007(3) 0.011(3) 0.006(4)
S 0.117(2) 0.0575(14) 0.0768(15) -0.0180(12) 0.0147(14) -0.0137(13)
P1 0.0593(12) 0.0422(10) 0.0454(10) 0.0046(8) 0.0066(9) -0.0006(9)
P2 0.0679(13) 0.0677(14) 0.0438(10) 0.0037(10) 0.0097(9) -0.0081(11)
C1 0.073(6) 0.065(6) 0.054(5) 0.012(4) 0.015(4) -0.010(4)
C2 0.071(6) 0.066(6) 0.073(5) 0.009(5) -0.008(5) -0.010(4)
C3 0.077(6) 0.061(6) 0.074(6) 0.027(5) 0.003(5) 0.012(5)
C4 0.098(7) 0.061(6) 0.082(7) 0.012(5) 0.003(5) 0.016(6)
C5 0.119(13) 0.046(9) 0.112(13) 0.026(9) 0.009(11) 0.020(9)
C6 0.095(14) 0.070(11) 0.133(14) -0.027(11) -0.001(12) 0.014(10)
C7 0.142(16) 0.104(14) 0.166(16) -0.013(14) 0.022(14) -0.052(13)
C8 0.171(17) 0.089(13) 0.136(16) -0.019(13) 0.032(15) -0.010(14)
C9 0.153(16) 0.078(12) 0.148(16) 0.008(12) -0.016(15) 0.026(12)
C10 0.165(17) 0.097(14) 0.156(16) 0.009(13) -0.029(15) 0.033(13)
C11 0.071(7) 0.081(8) 0.054(7) 0.019(6) 0.003(6) -0.004(6)
C12 0.109(10) 0.098(10) 0.105(12) 0.003(9) -0.023(9) 0.044(8)
C13 0.114(11) 0.113(12) 0.138(14) 0.025(11) -0.018(10) 0.025(9)
C14 0.100(10) 0.115(14) 0.113(12) 0.027(11) -0.015(9) -0.002(9)
C15 0.081(9) 0.149(15) 0.098(10) 0.018(10) -0.014(8) 0.003(10)
C16 0.065(8) 0.115(11) 0.090(9) -0.001(8) 0.004(7) 0.001(7)
C17 0.072(5) 0.056(5) 0.031(4) 0.000(3) 0.005(3) -0.004(4)
O18 0.066(3) 0.047(3) 0.043(3) 0.007(2) 0.003(2) 0.006(3)
O19 0.065(3) 0.048(3) 0.065(3) -0.012(3) -0.006(3) 0.000(3)
C20 0.064(5) 0.066(5) 0.045(4) -0.001(4) 0.000(4) -0.006(4)
C21 0.064(6) 0.086(7) 0.073(6) -0.004(5) -0.011(5) -0.001(5)
C22 0.061(6) 0.097(8) 0.083(7) -0.016(6) -0.002(5) 0.004(5)
C23 0.076(7) 0.110(9) 0.082(7) -0.009(6) 0.008(5) -0.036(6)
C24 0.086(6) 0.061(6) 0.068(5) 0.012(4) -0.004(5) -0.025(5)
C30 0.074(5) 0.042(4) 0.056(5) -0.007(4) 0.004(4) -0.003(4)
C31 0.067(5) 0.056(5) 0.077(6) 0.011(4) 0.015(4) 0.005(4)
C32 0.113(8) 0.054(6) 0.102(8) -0.024(5) 0.028(6) 0.003(5)
C33 0.123(9) 0.077(7) 0.089(7) -0.017(6) 0.032(7) 0.027(7)
C34 0.101(7) 0.073(7) 0.096(7) 0.001(6) 0.043(6) 0.002(6)
C35 0.085(6) 0.063(6) 0.065(5) 0.006(4) 0.027(5) 0.005(5)
C36 0.055(5) 0.055(5) 0.049(4) -0.005(4) 0.012(3) -0.001(4)
C37 0.074(6) 0.106(8) 0.058(5) 0.010(5) 0.003(4) -0.008(6)
C38 0.083(7) 0.166(13) 0.067(6) -0.011(7) -0.004(5) -0.030(8)
C39 0.089(8) 0.142(12) 0.109(9) -0.047(9) 0.016(7) -0.059(8)
C40 0.133(10) 0.073(8) 0.135(11) -0.038(7) 0.026(9) -0.042(8)
C41 0.111(8) 0.055(6) 0.093(7) -0.016(5) 0.007(6) -0.015(6)
C42 0.070(5) 0.042(4) 0.053(4) 0.009(4) 0.011(4) -0.001(4)
C43 0.067(5) 0.074(6) 0.056(5) 0.015(4) 0.018(4) -0.011(4)
C44 0.086(7) 0.091(7) 0.060(5) 0.033(5) -0.011(5) -0.013(6)
C45 0.087(7) 0.088(8) 0.105(8) 0.055(7) 0.000(6) 0.008(6)
C46 0.097(7) 0.063(6) 0.100(8) 0.025(6) 0.011(6) 0.025(5)
C47 0.092(6) 0.049(5) 0.059(5) 0.011(4) 0.013(4) 0.007(5)
C48 0.082(10) 0.082(10) 0.055(8) 0.013(8) 0.012(7) -0.031(8)
C49 0.095(11) 0.077(10) 0.068(10) -0.004(8) 0.019(9) -0.016(9)
C50 0.092(12) 0.091(11) 0.073(10) -0.003(9) 0.010(10) -0.018(10)
C51 0.069(12) 0.077(11) 0.115(12) -0.011(10) -0.001(10) -0.016(10)
C52 0.081(10) 0.083(12) 0.113(12) -0.001(11) 0.026(9) -0.013(10)
C53 0.076(10) 0.076(10) 0.083(10) -0.003(9) 0.020(8) -0.022(8)
C54 0.062(5) 0.076(6) 0.062(5) -0.021(5) 0.012(4) -0.003(4)
C55 0.124(9) 0.105(9) 0.065(6) -0.006(6) 0.039(6) -0.007(7)
C56 0.127(10) 0.118(10) 0.107(9) -0.035(8) 0.061(8) -0.009(8)
C57 0.116(9) 0.104(10) 0.121(10) -0.027(8) 0.024(8) 0.021(8)
C58 0.098(8) 0.130(11) 0.096(8) -0.001(7) 0.020(7) 0.033(8)
C59 0.075(6) 0.105(8) 0.072(6) -0.003(6) 0.006(5) 0.025(6)
C60 0.068(8) 0.099(10) 0.037(6) 0.017(6) 0.017(5) -0.018(7)
C61 0.080(9) 0.107(12) 0.054(7) 0.006(8) 0.000(7) -0.007(9)
C62 0.102(10) 0.124(14) 0.049(7) -0.005(8) -0.002(7) -0.013(10)
C63 0.118(12) 0.129(16) 0.085(10) 0.022(11) -0.008(9) 0.007(11)
C64 0.143(14) 0.119(13) 0.097(11) 0.024(11) -0.010(11) 0.007(13)
C65 0.095(11) 0.109(11) 0.059(8) 0.017(8) 0.003(8) -0.004(9)

loop_
_atom_type_symbol
_atom_type_description
_atom_type_scat_dispersion_real
_atom_type_scat_dispersion_imag
_atom_type_scat_source
C C 0.0181 0.0091 'International Tables Vol C Tables 4.2.6.8 and 6.1.1.4'
H H 0.0000 0.0000 'International Tables Vol C Tables 4.2.6.8 and 6.1.1.4'
O O 0.0492 0.0322 'International Tables Vol C Tables 4.2.6.8 and 6.1.1.4'
P P 0.2955 0.4335 'International Tables Vol C Tables 4.2.6.8 and 6.1.1.4'
S S 0.3331 0.5567 'International Tables Vol C Tables 4.2.6.8 and 6.1.1.4'
Fe Fe -1.1336 3.1974 'International Tables Vol C Tables 4.2.6.8 and 6.1.1.4'
Ru Ru 0.0552 3.2960 'International Tables Vol C Tables 4.2.6.8 and 6.1.1.4'

loop_
_geom_angle_atom_site_label_1
_geom_angle_atom_site_label_2
_geom_angle_atom_site_label_3
_geom_angle
_geom_angle_site_symmetry_1
_geom_angle_site_symmetry_3
C Ru C1 91.0(3) . .
C Ru O19 108.2(3) . .
C1 Ru O19 160.5(3) . .
C Ru O18 167.1(3) . .
C1 Ru O18 101.9(3) . .
O19 Ru O18 58.81(18) . .
C Ru P1 88.2(2) . .
C1 Ru P1 92.4(2) . .
O19 Ru P1 91.21(15) . .
O18 Ru P1 92.18(13) . .
C Ru P2 88.9(2) . .
C1 Ru P2 91.5(2) . .
O19 Ru P2 86.08(15) . .
O18 Ru P2 89.78(13) . .
P1 Ru P2 175.23(8) . .
C Ru C17 137.8(3) . .
C1 Ru C17 131.1(3) . .
O19 Ru C17 29.6(2) . .
O18 Ru C17 29.2(2) . .
P1 Ru C17 92.32(16) . .
P2 Ru C17 87.27(17) . .
C22 Fe C22 158.9(7) 2_656 .
C22 Fe C23 40.0(4) 2_656 2_656
C22 Fe C23 159.5(5) . 2_656
C22 Fe C23 159.5(5) 2_656 .
C22 Fe C23 40.0(4) . .
C23 Fe C23 124.5(7) 2_656 .
C22 Fe C24 122.7(4) 2_656 .
C22 Fe C24 68.4(4) . .
C23 Fe C24 108.5(4) 2_656 .
C23 Fe C24 40.9(4) . .
C22 Fe C24 68.4(4) 2_656 2_656
C22 Fe C24 122.7(4) . 2_656
C23 Fe C24 40.9(4) 2_656 2_656
C23 Fe C24 108.5(4) . 2_656
C24 Fe C24 123.7(5) . 2_656
C22 Fe C21 124.2(4) 2_656 .
C22 Fe C21 39.1(3) . .
C23 Fe C21 160.3(4) 2_656 .
C23 Fe C21 66.6(4) . .
C24 Fe C21 68.2(4) . .
C24 Fe C21 157.3(3) 2_656 .
C22 Fe C21 39.1(3) 2_656 2_656
C22 Fe C21 124.2(4) . 2_656
C23 Fe C21 66.6(4) 2_656 2_656
C23 Fe C21 160.3(4) . 2_656
C24 Fe C21 157.3(3) . 2_656
C24 Fe C21 68.2(4) 2_656 2_656
C21 Fe C21 108.6(6) . 2_656
C22 Fe C20 108.3(4) 2_656 .
C22 Fe C20 67.2(4) . .
C23 Fe C20 124.6(4) 2_656 .
C23 Fe C20 67.6(4) . .
C24 Fe C20 40.9(3) . .
C24 Fe C20 160.9(4) 2_656 .
C21 Fe C20 40.2(3) . .
C21 Fe C20 122.0(4) 2_656 .
C22 Fe C20 67.2(4) 2_656 2_656
C22 Fe C20 108.3(4) . 2_656
C23 Fe C20 67.6(4) 2_656 2_656
C23 Fe C20 124.6(4) . 2_656
C24 Fe C20 160.9(4) . 2_656
C24 Fe C20 40.9(3) 2_656 2_656
C21 Fe C20 122.0(4) . 2_656
C21 Fe C20 40.2(3) 2_656 2_656
C20 Fe C20 156.8(5) . 2_656
S C Ru 175.5(5) . .
C36 P1 C30 102.0(3) . .
C36 P1 C42 103.8(3) . .
C30 P1 C42 104.7(2) . .
C36 P1 Ru 115.46(19) . .
C30 P1 Ru 120.01(19) . .
C42 P1 Ru 109.20(18) . .
C48 P2 C60 105.7(6) . .
C48 P2 C60' 98.7(8) . .
C60 P2 C60' 7.0(6) . .
C48 P2 C48' 7.0(9) . .
C60 P2 C48' 111.5(9) . .
C60' P2 C48' 104.6(8) . .
C48 P2 C54 106.4(4) . .
C60 P2 C54 102.3(4) . .
C60' P2 C54 105.1(7) . .
C48' P2 C54 100.9(5) . .
C48 P2 Ru 114.5(5) . .
C60 P2 Ru 114.0(4) . .
C60' P2 Ru 117.8(8) . .
C48' P2 Ru 113.8(8) . .
C54 P2 Ru 112.8(2) . .
C2 C1 C3 120.6(8) . .
C2 C1 Ru 130.0(7) . .
C3 C1 Ru 109.3(6) . .
C1 C2 C11' 140.7(12) . .
C1 C2 C11 132.3(9) . .
C11' C2 C11 17.0(18) . .
C4 C3 C1 168.7(10) . .
C3 C4 C5' 171.6(13) . .
C3 C4 C5 176.8(13) . .
C5' C4 C5 11.3(14) . .
C6 C5 C10 120.0 . .
C6 C5 C4 120.2(7) . .
C10 C5 C4 119.7(7) . .
C7 C6 C5 120.0 . .
C6 C7 C8 120.0 . .
C7 C8 C9 120.0 . .
C10 C9 C8 120.0 . .
C9 C10 C5 120.0 . .
C6' C5' C10' 120.0 . .
C6' C5' C4 120.9(7) . .
C10' C5' C4 119.0(7) . .
C5' C6' C7' 120.0 . .
C8' C7' C6' 120.0 . .
C7' C8' C9' 120.0 . .
C8' C9' C10' 120.0 . .
C9' C10' C5' 120.0 . .
C12 C11 C16 120.0 . .
C12 C11 C2 123.0(6) . .
C16 C11 C2 116.9(6) . .
C13 C12 C11 120.0 . .
C14 C13 C12 120.0 . .
C13 C14 C15 120.0 . .
C16 C15 C14 120.0 . .
C15 C16 C11 120.0 . .
C12' C11' C16' 120.0 . .
C12' C11' C2 119.3(9) . .
C16' C11' C2 119.3(9) . .
C11' C12' C13' 120.0 . .
C14' C13' C12' 120.0 . .
C13' C14' C15' 120.0 . .
C16' C15' C14' 120.0 . .
C15' C16' C11' 120.0 . .
O18 C17 O19 120.4(7) . .
O18 C17 C20 121.5(7) . .
O19 C17 C20 117.7(7) . .
O18 C17 Ru 60.3(4) . .
O19 C17 Ru 60.2(4) . .
C20 C17 Ru 172.7(5) . .
C17 O18 Ru 90.5(4) . .
C17 O19 Ru 90.2(4) . .
C21 C20 C24 107.8(8) . .
C21 C20 C17 126.6(8) . .
C24 C20 C17 125.6(8) . .
C21 C20 Fe 69.8(5) . .
C24 C20 Fe 69.4(5) . .
C17 C20 Fe 126.5(5) . .
C22 C21 C20 109.2(9) . .
C22 C21 Fe 70.1(6) . .
C20 C21 Fe 70.0(5) . .
C21 C22 C23 108.7(9) . .
C21 C22 Fe 70.8(6) . .
C23 C22 Fe 70.3(6) . .
C22 C23 C24 108.7(9) . .
C22 C23 Fe 69.8(6) . .
C24 C23 Fe 69.6(5) . .
C23 C24 C20 105.6(9) . .
C23 C24 Fe 69.5(5) . .
C20 C24 Fe 69.7(5) . .
C31 C30 C35 120.0 . .
C31 C30 P1 120.1(3) . .
C35 C30 P1 119.8(3) . .
C30 C31 C32 120.0 . .
C31 C32 C33 120.0 . .
C34 C33 C32 120.0 . .
C33 C34 C35 120.0 . .
C34 C35 C30 120.0 . .
C37 C36 C41 120.0 . .
C37 C36 P1 118.2(4) . .
C41 C36 P1 121.8(4) . .
C36 C37 C38 120.0 . .
C39 C38 C37 120.0 . .
C38 C39 C40 120.0 . .
C39 C40 C41 120.0 . .
C40 C41 C36 120.0 . .
C43 C42 C47 120.0 . .
C43 C42 P1 122.6(3) . .
C47 C42 P1 117.4(3) . .
C44 C43 C42 120.0 . .
C43 C44 C45 120.0 . .
C44 C45 C46 120.0 . .
C47 C46 C45 120.0 . .
C46 C47 C42 120.0 . .
C49 C48 C53 120.0 . .
C49 C48 P2 118.1(5) . .
C53 C48 P2 121.9(5) . .
C50 C49 C48 120.0 . .
C49 C50 C51 120.0 . .
C52 C51 C50 120.0 . .
C51 C52 C53 120.0 . .
C52 C53 C48 120.0 . .
C49' C48' C53' 120.0 . .
C49' C48' P2 120.4(6) . .
C53' C48' P2 119.6(6) . .
C48' C49' C50' 120.0 . .
C51' C50' C49' 120.0 . .
C50' C51' C52' 120.0 . .
C51' C52' C53' 120.0 . .
C52' C53' C48' 120.0 . .
C55 C54 C59 120.0 . .
C55 C54 P2 121.0(4) . .
C59 C54 P2 119.0(4) . .
C56 C55 C54 120.0 . .
C57 C56 C55 120.0 . .
C56 C57 C58 120.0 . .
C59 C58 C57 120.0 . .
C58 C59 C54 120.0 . .
C61 C60 C65 120.0 . .
C61 C60 P2 117.9(5) . .
C65 C60 P2 122.0(5) . .
C60 C61 C62 120.0 . .
C61 C62 C63 120.0 . .
C64 C63 C62 120.0 . .
C63 C64 C65 120.0 . .
C64 C65 C60 120.0 . .
C61' C60' C65' 120.0 . .
C61' C60' P2 118.7(7) . .
C65' C60' P2 120.4(7) . .
C60' C61' C62' 120.0 . .
C63' C62' C61' 120.0 . .
C64' C63' C62' 120.0 . .
C65' C64' C63' 120.0 . .
C64' C65' C60' 120.0 . .

loop_
_geom_bond_atom_site_label_1
_geom_bond_atom_site_label_2
_geom_bond_distance
_geom_bond_site_symmetry_2
Ru C 1.783(8) .
Ru C1 2.053(9) .
Ru O19 2.250(5) .
Ru O18 2.253(5) .
Ru P1 2.383(2) .
Ru P2 2.395(2) .
Ru C17 2.594(7) .
Fe C22 2.031(9) 2_656
Fe C22 2.031(9) .
Fe C23 2.038(10) 2_656
Fe C23 2.038(10) .
Fe C24 2.039(8) .
Fe C24 2.039(8) 2_656
Fe C21 2.040(10) .
Fe C21 2.040(10) 2_656
Fe C20 2.043(7) .
Fe C20 2.043(7) 2_656
C S 1.560(8) .
P1 C36 1.834(5) .
P1 C30 1.838(4) .
P1 C42 1.842(4) .
P2 C48 1.809(6) .
P2 C60 1.823(6) .
P2 C60' 1.824(11) .
P2 C48' 1.834(9) .
P2 C54 1.839(5) .
C1 C2 1.358(11) .
C1 C3 1.404(12) .
C2 C11' 1.447(14) .
C2 C11 1.472(10) .
C3 C4 1.208(13) .
C4 C5' 1.441(14) .
C4 C5 1.447(13) .
C5 C6 1.3900 .
C5 C10 1.3900 .
C6 C7 1.3900 .
C7 C8 1.3900 .
C8 C9 1.3900 .
C9 C10 1.3900 .
C5' C6' 1.3900 .
C5' C10' 1.3900 .
C6' C7' 1.3900 .
C7' C8' 1.3900 .
C8' C9' 1.3900 .
C9' C10' 1.3900 .
C11 C12 1.3900 .
C11 C16 1.3900 .
C12 C13 1.3900 .
C13 C14 1.3900 .
C14 C15 1.3900 .
C15 C16 1.3900 .
C11' C12' 1.3900 .
C11' C16' 1.3900 .
C12' C13' 1.3900 .
C13' C14' 1.3900 .
C14' C15' 1.3900 .
C15' C16' 1.3900 .
C17 O18 1.266(9) .
C17 O19 1.281(9) .
C17 C20 1.498(10) .
C20 C21 1.402(11) .
C20 C24 1.427(11) .
C21 C22 1.363(12) .
C22 C23 1.391(14) .
C23 C24 1.423(12) .
C30 C31 1.3900 .
C30 C35 1.3900 .
C31 C32 1.3900 .
C32 C33 1.3900 .
C33 C34 1.3900 .
C34 C35 1.3900 .
C36 C37 1.3900 .
C36 C41 1.3900 .
C37 C38 1.3900 .
C38 C39 1.3900 .
C39 C40 1.3900 .
C40 C41 1.3900 .
C42 C43 1.3900 .
C42 C47 1.3900 .
C43 C44 1.3900 .
C44 C45 1.3900 .
C45 C46 1.3900 .
C46 C47 1.3900 .
C48 C49 1.3900 .
C48 C53 1.3900 .
C49 C50 1.3900 .
C50 C51 1.3900 .
C51 C52 1.3900 .
C52 C53 1.3900 .
C48' C49' 1.3900 .
C48' C53' 1.3900 .
C49' C50' 1.3900 .
C50' C51' 1.3900 .
C51' C52' 1.3900 .
C52' C53' 1.3900 .
C54 C55 1.3900 .
C54 C59 1.3900 .
C55 C56 1.3900 .
C56 C57 1.3900 .
C57 C58 1.3900 .
C58 C59 1.3900 .
C60 C61 1.3900 .
C60 C65 1.3900 .
C61 C62 1.3900 .
C62 C63 1.3900 .
C63 C64 1.3900 .
C64 C65 1.3900 .
C60' C61' 1.3900 .
C60' C65' 1.3900 .
C61' C62' 1.3900 .
C62' C63' 1.3900 .
C63' C64' 1.3900 .
C64' C65' 1.3900 .

loop_
_platon_squeeze_void_nr
_platon_squeeze_void_average_x
_platon_squeeze_void_average_y
_platon_squeeze_void_average_z
_platon_squeeze_void_volume
_platon_squeeze_void_count_electrons
1 0.250 -0.135 0.500 458.5 80.2
2 0.750 0.134 0.500 456.9 81.1
3 0.737 0.062 0.083 7.5 0.1
4 0.762 0.062 0.917 7.5 0.2
5 0.750 0.367 0.000 456.4 80.0
6 0.250 0.634 0.000 456.9 81.1
7 0.762 0.449 0.417 7.1 0.2
8 0.738 0.449 0.583 7.3 0.1
9 0.262 0.551 0.417 6.4 0.1
10 0.238 0.551 0.583 6.5 0.0
11 0.238 0.949 0.083 7.3 0.1
12 0.262 0.949 0.917 7.1 0.2
